data_7014289
loop_
_publ_author_name
'Harry Adams'
'Scott Clunas'
'David E. Fenton'
'Sharon E. Spey'

_publ_section_title
;
 The systematic generation of monodentate bridging ethanoates in
 dinuclear nickel(II) complexes of asymmetric compartmental ligands
;
_journal_issue 3
_journal_name_full 'J. Chem. Soc., Dalton Trans.'
_journal_page_first 441
_journal_page_last 448
_journal_year 2002
_chemical_formula_sum 'C24 H36 N6 Ni2 O4 S2'
_chemical_formula_weight 654.13
_chemical_name_systematic
; 
? 
;
_space_group_IT_number 15
_symmetry_cell_setting monoclinic
_symmetry_space_group_name_Hall '-C 2yc'
_symmetry_space_group_name_H-M 'C 1 2/c 1'
_atom_sites_solution_hydrogens geom
_atom_sites_solution_primary direct
_atom_sites_solution_secondary difmap
_audit_creation_method SHELXL-97
_cell_angle_alpha 90.00
_cell_angle_beta 95.092(8)
_cell_angle_gamma 90.00
_cell_formula_units_Z 8
_cell_length_a 14.518(4)
_cell_length_b 12.787(4)
_cell_length_c 32.356(8)
_cell_measurement_temperature 293(2)
_cell_volume 5983(3)
_computing_cell_refinement 'Bruker SMART'
_computing_data_collection 'Bruker SMART'
_computing_data_reduction 'Bruker SHELXTL'
_computing_molecular_graphics 'Bruker SHELXTL'
_computing_publication_material 'Bruker SHELXTL'
_computing_structure_refinement 'SHELXL-97 (Sheldrick, 1997)'
_computing_structure_solution 'SHELXS-97 (Sheldrick, 1990)'
_diffrn_ambient_temperature 293(2)
_diffrn_measured_fraction_theta_full 0.941
_diffrn_measured_fraction_theta_max 0.941
_diffrn_measurement_device_type 'CCD area detector'
_diffrn_measurement_method 'phi and omega scans'
_diffrn_radiation_monochromator graphite
_diffrn_radiation_source 'fine-focus sealed tube'
_diffrn_radiation_type MoK\a
_diffrn_radiation_wavelength 0.71073
_diffrn_reflns_av_R_equivalents 0.2201
_diffrn_reflns_av_sigmaI/netI 0.2293
_diffrn_reflns_limit_h_max 19
_diffrn_reflns_limit_h_min -11
_diffrn_reflns_limit_k_max 16
_diffrn_reflns_limit_k_min -16
_diffrn_reflns_limit_l_max 43
_diffrn_reflns_limit_l_min -33
_diffrn_reflns_number 18410
_diffrn_reflns_theta_full 28.51
_diffrn_reflns_theta_max 28.51
_diffrn_reflns_theta_min 2.13
_exptl_absorpt_coefficient_mu 1.437
_exptl_absorpt_correction_T_max 0.9061
_exptl_absorpt_correction_T_min 0.8696
_exptl_absorpt_correction_type SEMI-EMPIRICAL
_exptl_crystal_colour green
_exptl_crystal_density_diffrn 1.452
_exptl_crystal_density_method 'not measured'
_exptl_crystal_description block
_exptl_crystal_F_000 2736
_exptl_crystal_size_max 0.10
_exptl_crystal_size_mid 0.09
_exptl_crystal_size_min 0.07
_refine_diff_density_max 0.760
_refine_diff_density_min -1.411
_refine_diff_density_rms 0.164
_refine_ls_extinction_method none
_refine_ls_goodness_of_fit_ref 0.969
_refine_ls_hydrogen_treatment mixed
_refine_ls_matrix_type full
_refine_ls_number_parameters 350
_refine_ls_number_reflns 7128
_refine_ls_number_restraints 0
_refine_ls_restrained_S_all 0.969
_refine_ls_R_factor_all 0.1875
_refine_ls_R_factor_gt 0.0950
_refine_ls_shift/su_max 0.000
_refine_ls_shift/su_mean 0.000
_refine_ls_structure_factor_coef Fsqd
_refine_ls_weighting_details 'calc w=1/[\s^2^(Fo^2^)+(0.0794P)^2^+0.0000P] where P=(Fo^2^+2Fc^2^)/3'
_refine_ls_weighting_scheme calc
_refine_ls_wR_factor_gt 0.2050
_refine_ls_wR_factor_ref 0.2389
_reflns_number_gt 3460
_reflns_number_total 7128
_reflns_threshold_expression >2sigma(I)
_cod_data_source_file ESI.txt
_cod_data_source_block ifn188h
_cod_depositor_comments
;
The following automatic conversions were performed:
'_symmetry_cell_setting' value 'Monoclinic' changed to 'monoclinic'
according to '/home/saulius/struct/CIF-dictionaries/cif_core.dic'
dictionary named 'cif_core.dic' version 2.4.1 from 2010-06-29.

Automatic conversion script
Id: cif_fix_enum 1527 2010-12-29 10:47:43Z saulius 
;
_cod_original_sg_symbol_H-M C2/c
_cod_database_code 7014289

loop_
_symmetry_equiv_pos_as_xyz
'x, y, z'
'-x, y, -z+1/2'
'x+1/2, y+1/2, z'
'-x+1/2, y+1/2, -z+1/2'
'-x, -y, -z'
'x, -y, z-1/2'
'-x+1/2, -y+1/2, -z'
'x+1/2, -y+1/2, z-1/2'

loop_
_atom_site_label
_atom_site_type_symbol
_atom_site_fract_x
_atom_site_fract_y
_atom_site_fract_z
_atom_site_U_iso_or_equiv
_atom_site_adp_type
_atom_site_occupancy
_atom_site_symmetry_multiplicity
_atom_site_calc_flag
_atom_site_refinement_flags
_atom_site_disorder_assembly
_atom_site_disorder_group
Ni1 Ni 0.05594(7) 0.01444(8) 0.13134(3) 0.0222(3) Uani 1 1 d . . .
Ni2 Ni 0.04703(6) 0.25956(8) 0.13733(3) 0.0217(3) Uani 1 1 d . . .
S1 S 0.32819(15) 0.1740(2) 0.19880(8) 0.0406(6) Uani 1 1 d . . .
S2 S 0.28941(16) 0.1268(2) 0.05512(7) 0.0365(6) Uani 1 1 d . . .
O1 O -0.0041(3) 0.1431(4) 0.09942(16) 0.0226(12) Uani 1 1 d . . .
O2 O -0.0330(4) 0.0403(5) 0.17417(17) 0.0284(13) Uani 1 1 d . . .
O3 O -0.0366(4) 0.2170(5) 0.18179(16) 0.0257(13) Uani 1 1 d . . .
O4 O 0.1371(4) 0.2989(5) 0.08933(19) 0.0320(14) Uani 1 1 d . . .
N1 N -0.0326(4) -0.0912(5) 0.0951(2) 0.0275(16) Uani 1 1 d . . .
N2 N 0.1200(5) -0.1123(5) 0.1706(2) 0.0267(16) Uani 1 1 d . . .
N3 N -0.0486(4) 0.3614(5) 0.1140(2) 0.0252(15) Uani 1 1 d . . .
N4 N 0.0920(4) 0.3945(5) 0.1758(2) 0.0268(16) Uani 1 1 d . . .
N5 N 0.1490(4) 0.1539(5) 0.1603(2) 0.0267(16) Uani 1 1 d . . .
N6 N 0.1565(4) 0.0034(5) 0.0909(2) 0.0293(17) Uani 1 1 d . . .
C1 C -0.0900(5) 0.1440(7) 0.0785(2) 0.0218(17) Uani 1 1 d . . .
C2 C -0.1195(5) 0.0543(7) 0.0569(3) 0.0279(19) Uani 1 1 d . . .
C3 C -0.2101(6) 0.0489(7) 0.0369(3) 0.034(2) Uani 1 1 d . . .
H3 H -0.2290 -0.0123 0.0231 0.041 Uiso 1 1 calc R . .
C4 C -0.2710(5) 0.1307(7) 0.0371(3) 0.031(2) Uani 1 1 d . . .
C5 C -0.2393(5) 0.2235(8) 0.0559(3) 0.034(2) Uani 1 1 d . . .
H5 H -0.2776 0.2819 0.0542 0.041 Uiso 1 1 calc R . .
C6 C -0.1506(5) 0.2313(7) 0.0772(3) 0.0272(19) Uani 1 1 d . . .
C7 C -0.0561(6) -0.0383(7) 0.0542(3) 0.034(2) Uani 1 1 d . . .
H7A H -0.0853 -0.0887 0.0348 0.040 Uiso 1 1 calc R . .
H7B H 0.0006 -0.0152 0.0433 0.040 Uiso 1 1 calc R . .
C8 C 0.0165(6) -0.1905(6) 0.0846(3) 0.0288(19) Uani 1 1 d . . .
H8A H -0.0260 -0.2335 0.0671 0.035 Uiso 1 1 calc R . .
H8B H 0.0677 -0.1724 0.0686 0.035 Uiso 1 1 calc R . .
C9 C 0.0531(7) -0.2540(7) 0.1214(3) 0.041(2) Uani 1 1 d . . .
H9A H 0.0681 -0.3235 0.1121 0.049 Uiso 1 1 calc R . .
H9B H 0.0048 -0.2611 0.1401 0.049 Uiso 1 1 calc R . .
C10 C 0.1385(6) -0.2076(7) 0.1453(3) 0.039(2) Uani 1 1 d . . .
H10A H 0.1668 -0.2607 0.1637 0.046 Uiso 1 1 calc R . .
H10B H 0.1828 -0.1892 0.1257 0.046 Uiso 1 1 calc R . .
C11 C -0.1276(5) 0.3344(6) 0.0940(3) 0.0228(18) Uani 1 1 d . . .
H11 H -0.1728 0.3858 0.0902 0.027 Uiso 1 1 calc R . .
C12 C -0.0350(5) 0.4681(6) 0.1297(3) 0.030(2) Uani 1 1 d . . .
H12A H -0.0938 0.5044 0.1287 0.036 Uiso 1 1 calc R . .
H12B H 0.0054 0.5063 0.1127 0.036 Uiso 1 1 calc R . .
C13 C 0.0077(5) 0.4622(7) 0.1738(3) 0.030(2) Uani 1 1 d . . .
H13A H 0.0243 0.5318 0.1837 0.036 Uiso 1 1 calc R . .
H13B H -0.0367 0.4334 0.1914 0.036 Uiso 1 1 calc R . .
C14 C -0.3730(6) 0.1207(8) 0.0169(3) 0.039(2) Uani 1 1 d . . .
C15 C -0.1191(6) -0.1167(7) 0.1140(3) 0.037(2) Uani 1 1 d . . .
H15A H -0.1444 -0.0540 0.1249 0.056 Uiso 1 1 calc R . .
H15B H -0.1059 -0.1660 0.1362 0.056 Uiso 1 1 calc R . .
H15C H -0.1630 -0.1465 0.0934 0.056 Uiso 1 1 calc R . .
C16 C 0.0652(7) -0.1412(8) 0.2050(3) 0.050(3) Uani 1 1 d . . .
H16A H 0.0083 -0.1731 0.1941 0.075 Uiso 1 1 calc R . .
H16B H 0.0519 -0.0795 0.2204 0.075 Uiso 1 1 calc R . .
H16C H 0.0996 -0.1896 0.2231 0.075 Uiso 1 1 calc R . .
C17 C 0.2118(6) -0.0761(8) 0.1892(3) 0.045(3) Uani 1 1 d . . .
H17A H 0.2461 -0.1346 0.2011 0.068 Uiso 1 1 calc R . .
H17B H 0.2033 -0.0255 0.2105 0.068 Uiso 1 1 calc R . .
H17C H 0.2452 -0.0447 0.1681 0.068 Uiso 1 1 calc R . .
C18 C 0.1702(6) 0.4508(8) 0.1599(3) 0.042(2) Uani 1 1 d . . .
H18A H 0.1741 0.5198 0.1716 0.062 Uiso 1 1 calc R . .
H18B H 0.1607 0.4555 0.1302 0.062 Uiso 1 1 calc R . .
H18C H 0.2265 0.4136 0.1676 0.062 Uiso 1 1 calc R . .
C19 C 0.1177(6) 0.3679(7) 0.2196(3) 0.037(2) Uani 1 1 d . . .
H19A H 0.1738 0.3278 0.2217 0.055 Uiso 1 1 calc R . .
H19B H 0.0690 0.3276 0.2301 0.055 Uiso 1 1 calc R . .
H19C H 0.1269 0.4311 0.2355 0.055 Uiso 1 1 calc R . .
C20 C 0.2242(6) 0.1642(7) 0.1756(3) 0.028(2) Uani 1 1 d . . .
C21 C -0.0624(5) 0.1250(7) 0.1891(2) 0.0259(19) Uani 1 1 d . . .
C22 C -0.1332(6) 0.1131(7) 0.2218(3) 0.034(2) Uani 1 1 d . . .
H22A H -0.1548 0.0422 0.2220 0.051 Uiso 1 1 calc R . .
H22B H -0.1846 0.1592 0.2150 0.051 Uiso 1 1 calc R . .
H22C H -0.1042 0.1307 0.2487 0.051 Uiso 1 1 calc R . .
C23 C 0.2120(6) 0.0532(6) 0.0748(3) 0.0254(18) Uani 1 1 d . . .
C24 C 0.0998(6) 0.3166(8) 0.0480(3) 0.042(2) Uani 1 1 d . . .
H24A H 0.0572 0.2616 0.0396 0.063 Uiso 1 1 calc R . .
H24B H 0.1489 0.3178 0.0300 0.063 Uiso 1 1 calc R . .
H24C H 0.0680 0.3825 0.0464 0.063 Uiso 1 1 calc R . .

loop_
_atom_site_aniso_label
_atom_site_aniso_U_11
_atom_site_aniso_U_22
_atom_site_aniso_U_33
_atom_site_aniso_U_23
_atom_site_aniso_U_13
_atom_site_aniso_U_12
Ni1 0.0127(5) 0.0287(6) 0.0248(6) 0.0004(5) -0.0012(4) -0.0002(4)
Ni2 0.0120(5) 0.0268(6) 0.0257(6) 0.0000(5) -0.0023(4) 0.0006(4)
S1 0.0205(11) 0.0539(16) 0.0454(15) -0.0034(12) -0.0085(10) -0.0060(11)
S2 0.0282(11) 0.0415(14) 0.0405(14) -0.0029(11) 0.0074(10) -0.0094(11)
O1 0.011(2) 0.028(3) 0.028(3) -0.001(2) -0.003(2) 0.004(2)
O2 0.021(3) 0.038(4) 0.026(3) -0.001(3) 0.003(2) -0.002(3)
O3 0.019(3) 0.034(3) 0.025(3) -0.005(2) 0.003(2) 0.000(3)
O4 0.020(3) 0.038(4) 0.037(4) 0.002(3) -0.002(3) -0.002(3)
N1 0.016(3) 0.028(4) 0.037(4) 0.001(3) -0.003(3) 0.000(3)
N2 0.022(3) 0.027(4) 0.030(4) -0.002(3) -0.003(3) 0.000(3)
N3 0.022(3) 0.022(4) 0.030(4) 0.001(3) -0.007(3) -0.005(3)
N4 0.019(3) 0.036(4) 0.026(4) 0.003(3) 0.002(3) 0.000(3)
N5 0.018(3) 0.034(4) 0.027(4) -0.003(3) -0.002(3) 0.004(3)
N6 0.019(3) 0.034(4) 0.033(4) 0.000(3) -0.010(3) 0.002(3)
C1 0.008(3) 0.036(5) 0.020(4) -0.001(4) -0.003(3) 0.003(3)
C2 0.015(4) 0.035(5) 0.033(5) -0.004(4) -0.002(4) 0.001(4)
C3 0.026(4) 0.036(5) 0.038(5) -0.003(4) -0.012(4) -0.001(4)
C4 0.018(4) 0.040(5) 0.034(5) 0.005(4) -0.008(4) -0.010(4)
C5 0.018(4) 0.046(6) 0.036(5) 0.009(4) -0.009(4) 0.008(4)
C6 0.017(4) 0.037(5) 0.028(5) 0.000(4) 0.002(3) 0.005(4)
C7 0.018(4) 0.051(6) 0.032(5) -0.004(4) -0.001(4) -0.011(4)
C8 0.024(4) 0.029(5) 0.033(5) 0.003(4) -0.001(4) -0.009(4)
C9 0.055(6) 0.029(5) 0.038(5) 0.000(4) 0.001(5) -0.006(5)
C10 0.040(5) 0.029(5) 0.045(6) 0.006(4) -0.008(5) 0.008(4)
C11 0.013(4) 0.018(4) 0.036(5) -0.007(3) -0.002(3) -0.001(3)
C12 0.018(4) 0.024(5) 0.044(5) -0.003(4) -0.013(4) 0.006(3)
C13 0.019(4) 0.030(5) 0.041(5) -0.009(4) -0.003(4) 0.002(4)
C14 0.017(4) 0.054(7) 0.043(6) -0.002(5) -0.012(4) -0.004(4)
C15 0.024(4) 0.041(6) 0.047(6) -0.007(4) 0.002(4) -0.008(4)
C16 0.057(7) 0.044(6) 0.050(7) 0.016(5) 0.009(5) -0.001(5)
C17 0.035(5) 0.049(7) 0.047(6) 0.000(5) -0.022(5) 0.006(5)
C18 0.026(5) 0.055(7) 0.043(6) -0.007(5) -0.002(4) -0.013(5)
C19 0.030(5) 0.041(5) 0.037(5) -0.012(4) -0.007(4) -0.002(4)
C20 0.024(4) 0.028(5) 0.032(5) -0.003(4) -0.003(4) 0.005(4)
C21 0.015(4) 0.041(6) 0.021(4) -0.002(4) -0.003(3) -0.002(4)
C22 0.030(5) 0.039(6) 0.035(5) -0.005(4) 0.013(4) -0.007(4)
C23 0.023(4) 0.025(5) 0.028(5) 0.005(4) -0.001(4) 0.007(4)
C24 0.032(5) 0.058(7) 0.036(6) 0.012(5) 0.005(4) -0.006(5)

loop_
_atom_type_symbol
_atom_type_description
_atom_type_scat_dispersion_real
_atom_type_scat_dispersion_imag
_atom_type_scat_source
C C 0.0033 0.0016 'International Tables Vol C Tables 4.2.6.8 and 6.1.1.4'
H H 0.0000 0.0000 'International Tables Vol C Tables 4.2.6.8 and 6.1.1.4'
N N 0.0061 0.0033 'International Tables Vol C Tables 4.2.6.8 and 6.1.1.4'
O O 0.0106 0.0060 'International Tables Vol C Tables 4.2.6.8 and 6.1.1.4'
S S 0.1246 0.1234 'International Tables Vol C Tables 4.2.6.8 and 6.1.1.4'
Ni Ni 0.3393 1.1124 'International Tables Vol C Tables 4.2.6.8 and 6.1.1.4'

loop_
_geom_angle_atom_site_label_1
_geom_angle_atom_site_label_2
_geom_angle_atom_site_label_3
_geom_angle
_geom_angle_site_symmetry_1
_geom_angle_site_symmetry_3
_geom_angle_publ_flag
O2 Ni1 N6 172.8(3) . . ?
O2 Ni1 O1 86.9(2) . . ?
N6 Ni1 O1 91.6(2) . . ?
O2 Ni1 N1 95.2(2) . . ?
N6 Ni1 N1 91.9(3) . . ?
O1 Ni1 N1 91.2(2) . . ?
O2 Ni1 N2 89.3(2) . . ?
N6 Ni1 N2 91.7(3) . . ?
O1 Ni1 N2 174.5(2) . . ?
N1 Ni1 N2 93.1(3) . . ?
O2 Ni1 N5 89.0(2) . . ?
N6 Ni1 N5 83.8(2) . . ?
O1 Ni1 N5 78.6(2) . . ?
N1 Ni1 N5 168.8(2) . . ?
N2 Ni1 N5 97.3(2) . . ?
N3 Ni2 O1 92.6(2) . . ?
N3 Ni2 O3 90.2(2) . . ?
O1 Ni2 O3 91.3(2) . . ?
N3 Ni2 N5 178.5(3) . . ?
O1 Ni2 N5 87.2(2) . . ?
O3 Ni2 N5 91.3(2) . . ?
N3 Ni2 O4 91.2(2) . . ?
O1 Ni2 O4 87.1(2) . . ?
O3 Ni2 O4 177.9(2) . . ?
N5 Ni2 O4 87.3(2) . . ?
N3 Ni2 N4 82.2(3) . . ?
O1 Ni2 N4 174.7(2) . . ?
O3 Ni2 N4 88.6(2) . . ?
N5 Ni2 N4 98.1(3) . . ?
O4 Ni2 N4 93.2(2) . . ?
C1 O1 Ni2 124.3(5) . . ?
C1 O1 Ni1 125.0(5) . . ?
Ni2 O1 Ni1 99.5(2) . . ?
C21 O2 Ni1 131.3(5) . . ?
C21 O3 Ni2 125.9(5) . . ?
C24 O4 Ni2 120.5(5) . . ?
C15 N1 C7 109.3(6) . . ?
C15 N1 C8 110.0(6) . . ?
C7 N1 C8 104.9(6) . . ?
C15 N1 Ni1 113.6(5) . . ?
C7 N1 Ni1 106.1(5) . . ?
C8 N1 Ni1 112.4(5) . . ?
C16 N2 C17 107.2(7) . . ?
C16 N2 C10 110.1(7) . . ?
C17 N2 C10 106.0(7) . . ?
C16 N2 Ni1 112.9(6) . . ?
C17 N2 Ni1 108.7(5) . . ?
C10 N2 Ni1 111.6(5) . . ?
C11 N3 C12 120.2(7) . . ?
C11 N3 Ni2 124.1(6) . . ?
C12 N3 Ni2 114.0(5) . . ?
C19 N4 C18 108.2(6) . . ?
C19 N4 C13 108.2(7) . . ?
C18 N4 C13 110.7(7) . . ?
C19 N4 Ni2 113.7(5) . . ?
C18 N4 Ni2 112.7(5) . . ?
C13 N4 Ni2 103.2(5) . . ?
C20 N5 Ni2 133.2(6) . . ?
C20 N5 Ni1 136.9(6) . . ?
Ni2 N5 Ni1 89.1(2) . . ?
C23 N6 Ni1 142.6(7) . . ?
O1 C1 C2 118.0(7) . . ?
O1 C1 C6 123.9(7) . . ?
C2 C1 C6 118.1(6) . . ?
C1 C2 C3 120.1(8) . . ?
C1 C2 C7 121.0(7) . . ?
C3 C2 C7 118.9(8) . . ?
C4 C3 C2 122.3(8) . . ?
C3 C4 C5 117.6(7) . . ?
C3 C4 C14 121.4(8) . . ?
C5 C4 C14 121.0(8) . . ?
C4 C5 C6 121.8(8) . . ?
C5 C6 C1 119.7(8) . . ?
C5 C6 C11 114.7(7) . . ?
C1 C6 C11 125.5(7) . . ?
N1 C7 C2 113.4(7) . . ?
C9 C8 N1 114.8(7) . . ?
C8 C9 C10 114.0(8) . . ?
N2 C10 C9 114.5(7) . . ?
N3 C11 C6 125.8(7) . . ?
N3 C12 C13 108.3(7) . . ?
N4 C13 C12 109.7(7) . . ?
N5 C20 S1 176.9(9) . . ?
O3 C21 O2 127.3(7) . . ?
O3 C21 C22 116.4(7) . . ?
O2 C21 C22 116.1(7) . . ?
N6 C23 S2 176.5(8) . . ?

loop_
_geom_bond_atom_site_label_1
_geom_bond_atom_site_label_2
_geom_bond_distance
_geom_bond_site_symmetry_2
_geom_bond_publ_flag
Ni1 O2 2.004(5) . ?
Ni1 N6 2.050(7) . ?
Ni1 O1 2.092(5) . ?
Ni1 N1 2.142(7) . ?
Ni1 N2 2.213(7) . ?
Ni1 N5 2.378(7) . ?
Ni2 N3 2.002(6) . ?
Ni2 O1 2.027(5) . ?
Ni2 O3 2.037(5) . ?
Ni2 N5 2.092(6) . ?
Ni2 O4 2.176(6) . ?
Ni2 N4 2.193(7) . ?
S1 C20 1.630(8) . ?
S2 C23 1.638(9) . ?
O1 C1 1.365(8) . ?
O2 C21 1.275(10) . ?
O3 C21 1.263(10) . ?
O4 C24 1.415(10) . ?
N1 C15 1.482(10) . ?
N1 C7 1.497(11) . ?
N1 C8 1.509(11) . ?
N2 C16 1.473(12) . ?
N2 C17 1.486(10) . ?
N2 C10 1.504(11) . ?
N3 C11 1.312(9) . ?
N3 C12 1.464(10) . ?
N4 C19 1.472(11) . ?
N4 C18 1.474(11) . ?
N4 C13 1.496(10) . ?
N5 C20 1.166(10) . ?
N6 C23 1.182(10) . ?
C1 C2 1.391(11) . ?
C1 C6 1.420(11) . ?
C2 C3 1.416(11) . ?
C2 C7 1.507(12) . ?
C3 C4 1.370(12) . ?
C4 C5 1.392(12) . ?
C4 C14 1.570(11) . ?
C5 C6 1.409(11) . ?
C6 C11 1.453(11) . ?
C8 C9 1.499(12) . ?
C9 C10 1.522(12) . ?
C12 C13 1.505(11) . ?
C21 C22 1.547(11) . ?

loop_
_geom_torsion_atom_site_label_1
_geom_torsion_atom_site_label_2
_geom_torsion_atom_site_label_3
_geom_torsion_atom_site_label_4
_geom_torsion
_geom_torsion_site_symmetry_1
_geom_torsion_site_symmetry_2
_geom_torsion_site_symmetry_3
_geom_torsion_site_symmetry_4
_geom_torsion_publ_flag
N3 Ni2 O1 C1 -16.7(6) . . . . ?
O3 Ni2 O1 C1 73.5(6) . . . . ?
N5 Ni2 O1 C1 164.8(6) . . . . ?
O4 Ni2 O1 C1 -107.8(6) . . . . ?
N4 Ni2 O1 C1 -15(3) . . . . ?
N3 Ni2 O1 Ni1 -161.7(3) . . . . ?
O3 Ni2 O1 Ni1 -71.4(2) . . . . ?
N5 Ni2 O1 Ni1 19.8(2) . . . . ?
O4 Ni2 O1 Ni1 107.3(2) . . . . ?
N4 Ni2 O1 Ni1 -160(3) . . . . ?
O2 Ni1 O1 C1 -72.7(6) . . . . ?
N6 Ni1 O1 C1 114.3(6) . . . . ?
N1 Ni1 O1 C1 22.4(6) . . . . ?
N2 Ni1 O1 C1 -119(2) . . . . ?
N5 Ni1 O1 C1 -162.3(6) . . . . ?
O2 Ni1 O1 Ni2 71.9(2) . . . . ?
N6 Ni1 O1 Ni2 -101.1(3) . . . . ?
N1 Ni1 O1 Ni2 167.0(3) . . . . ?
N2 Ni1 O1 Ni2 25(2) . . . . ?
N5 Ni1 O1 Ni2 -17.7(2) . . . . ?
N6 Ni1 O2 C21 39(2) . . . . ?
O1 Ni1 O2 C21 -38.9(7) . . . . ?
N1 Ni1 O2 C21 -129.8(7) . . . . ?
N2 Ni1 O2 C21 137.1(7) . . . . ?
N5 Ni1 O2 C21 39.8(7) . . . . ?
N3 Ni2 O3 C21 125.2(6) . . . . ?
O1 Ni2 O3 C21 32.6(6) . . . . ?
N5 Ni2 O3 C21 -54.5(6) . . . . ?
O4 Ni2 O3 C21 -6(6) . . . . ?
N4 Ni2 O3 C21 -152.6(6) . . . . ?
N3 Ni2 O4 C24 -39.5(7) . . . . ?
O1 Ni2 O4 C24 53.0(6) . . . . ?
O3 Ni2 O4 C24 91(6) . . . . ?
N5 Ni2 O4 C24 140.3(7) . . . . ?
N4 Ni2 O4 C24 -121.7(6) . . . . ?
O2 Ni1 N1 C15 -5.4(6) . . . . ?
N6 Ni1 N1 C15 176.0(6) . . . . ?
O1 Ni1 N1 C15 -92.3(6) . . . . ?
N2 Ni1 N1 C15 84.2(6) . . . . ?
N5 Ni1 N1 C15 -116.8(13) . . . . ?
O2 Ni1 N1 C7 114.8(5) . . . . ?
N6 Ni1 N1 C7 -63.9(5) . . . . ?
O1 Ni1 N1 C7 27.8(5) . . . . ?
N2 Ni1 N1 C7 -155.6(5) . . . . ?
N5 Ni1 N1 C7 3.3(15) . . . . ?
O2 Ni1 N1 C8 -131.1(5) . . . . ?
N6 Ni1 N1 C8 50.3(5) . . . . ?
O1 Ni1 N1 C8 141.9(5) . . . . ?
N2 Ni1 N1 C8 -41.5(5) . . . . ?
N5 Ni1 N1 C8 117.4(12) . . . . ?
O2 Ni1 N2 C16 11.5(6) . . . . ?
N6 Ni1 N2 C16 -175.6(6) . . . . ?
O1 Ni1 N2 C16 58(3) . . . . ?
N1 Ni1 N2 C16 -83.6(6) . . . . ?
N5 Ni1 N2 C16 100.4(6) . . . . ?
O2 Ni1 N2 C17 -107.3(6) . . . . ?
N6 Ni1 N2 C17 65.6(6) . . . . ?
O1 Ni1 N2 C17 -61(3) . . . . ?
N1 Ni1 N2 C17 157.6(6) . . . . ?
N5 Ni1 N2 C17 -18.4(6) . . . . ?
O2 Ni1 N2 C10 136.2(6) . . . . ?
N6 Ni1 N2 C10 -51.0(6) . . . . ?
O1 Ni1 N2 C10 -177(2) . . . . ?
N1 Ni1 N2 C10 41.0(6) . . . . ?
N5 Ni1 N2 C10 -134.9(5) . . . . ?
O1 Ni2 N3 C11 20.5(7) . . . . ?
O3 Ni2 N3 C11 -70.8(7) . . . . ?
N5 Ni2 N3 C11 100(10) . . . . ?
O4 Ni2 N3 C11 107.6(7) . . . . ?
N4 Ni2 N3 C11 -159.3(7) . . . . ?
O1 Ni2 N3 C12 -174.1(6) . . . . ?
O3 Ni2 N3 C12 94.6(6) . . . . ?
N5 Ni2 N3 C12 -94(10) . . . . ?
O4 Ni2 N3 C12 -87.0(6) . . . . ?
N4 Ni2 N3 C12 6.0(6) . . . . ?
N3 Ni2 N4 C19 138.1(6) . . . . ?
O1 Ni2 N4 C19 136(2) . . . . ?
O3 Ni2 N4 C19 47.7(5) . . . . ?
N5 Ni2 N4 C19 -43.4(6) . . . . ?
O4 Ni2 N4 C19 -131.1(5) . . . . ?
N3 Ni2 N4 C18 -98.4(6) . . . . ?
O1 Ni2 N4 C18 -100(3) . . . . ?
O3 Ni2 N4 C18 171.3(6) . . . . ?
N5 Ni2 N4 C18 80.1(6) . . . . ?
O4 Ni2 N4 C18 -7.6(6) . . . . ?
N3 Ni2 N4 C13 21.2(5) . . . . ?
O1 Ni2 N4 C13 19(3) . . . . ?
O3 Ni2 N4 C13 -69.2(5) . . . . ?
N5 Ni2 N4 C13 -160.4(5) . . . . ?
O4 Ni2 N4 C13 111.9(5) . . . . ?
N3 Ni2 N5 C20 74(10) . . . . ?
O1 Ni2 N5 C20 153.6(9) . . . . ?
O3 Ni2 N5 C20 -115.2(9) . . . . ?
O4 Ni2 N5 C20 66.4(9) . . . . ?
N4 Ni2 N5 C20 -26.4(10) . . . . ?
N3 Ni2 N5 Ni1 -97(10) . . . . ?
O1 Ni2 N5 Ni1 -17.1(2) . . . . ?
O3 Ni2 N5 Ni1 74.1(2) . . . . ?
O4 Ni2 N5 Ni1 -104.3(2) . . . . ?
N4 Ni2 N5 Ni1 162.8(2) . . . . ?
O2 Ni1 N5 C20 119.8(10) . . . . ?
N6 Ni1 N5 C20 -60.3(10) . . . . ?
O1 Ni1 N5 C20 -153.2(10) . . . . ?
N1 Ni1 N5 C20 -128.2(13) . . . . ?
N2 Ni1 N5 C20 30.6(10) . . . . ?
O2 Ni1 N5 Ni2 -70.1(2) . . . . ?
N6 Ni1 N5 Ni2 109.8(3) . . . . ?
O1 Ni1 N5 Ni2 16.9(2) . . . . ?
N1 Ni1 N5 Ni2 41.9(13) . . . . ?
N2 Ni1 N5 Ni2 -159.3(2) . . . . ?
O2 Ni1 N6 C23 -28(3) . . . . ?
O1 Ni1 N6 C23 49.8(10) . . . . ?
N1 Ni1 N6 C23 141.1(10) . . . . ?
N2 Ni1 N6 C23 -125.8(10) . . . . ?
N5 Ni1 N6 C23 -28.6(10) . . . . ?
Ni2 O1 C1 C2 -173.6(5) . . . . ?
Ni1 O1 C1 C2 -37.4(10) . . . . ?
Ni2 O1 C1 C6 6.7(11) . . . . ?
Ni1 O1 C1 C6 142.9(6) . . . . ?
O1 C1 C2 C3 175.9(8) . . . . ?
C6 C1 C2 C3 -4.4(13) . . . . ?
O1 C1 C2 C7 -4.2(12) . . . . ?
C6 C1 C2 C7 175.5(8) . . . . ?
C1 C2 C3 C4 1.3(14) . . . . ?
C7 C2 C3 C4 -178.5(8) . . . . ?
C2 C3 C4 C5 3.7(14) . . . . ?
C2 C3 C4 C14 -176.5(9) . . . . ?
C3 C4 C5 C6 -5.7(13) . . . . ?
C14 C4 C5 C6 174.5(8) . . . . ?
C4 C5 C6 C1 2.7(13) . . . . ?
C4 C5 C6 C11 178.4(8) . . . . ?
O1 C1 C6 C5 -177.9(8) . . . . ?
C2 C1 C6 C5 2.5(12) . . . . ?
O1 C1 C6 C11 6.8(13) . . . . ?
C2 C1 C6 C11 -172.8(8) . . . . ?
C15 N1 C7 C2 52.6(9) . . . . ?
C8 N1 C7 C2 170.6(6) . . . . ?
Ni1 N1 C7 C2 -70.3(7) . . . . ?
C1 C2 C7 N1 66.7(10) . . . . ?
C3 C2 C7 N1 -113.4(9) . . . . ?
C15 N1 C8 C9 -66.6(9) . . . . ?
C7 N1 C8 C9 175.9(7) . . . . ?
Ni1 N1 C8 C9 61.1(8) . . . . ?
N1 C8 C9 C10 -73.7(10) . . . . ?
C16 N2 C10 C9 67.5(10) . . . . ?
C17 N2 C10 C9 -176.8(8) . . . . ?
Ni1 N2 C10 C9 -58.7(9) . . . . ?
C8 C9 C10 N2 73.0(11) . . . . ?
C12 N3 C11 C6 -179.3(8) . . . . ?
Ni2 N3 C11 C6 -14.7(12) . . . . ?
C5 C6 C11 N3 -178.1(8) . . . . ?
C1 C6 C11 N3 -2.6(14) . . . . ?
C11 N3 C12 C13 133.5(8) . . . . ?
Ni2 N3 C12 C13 -32.5(8) . . . . ?
C19 N4 C13 C12 -165.4(7) . . . . ?
C18 N4 C13 C12 76.2(8) . . . . ?
Ni2 N4 C13 C12 -44.6(7) . . . . ?
N3 C12 C13 N4 52.4(9) . . . . ?
Ni2 N5 C20 S1 135(16) . . . . ?
Ni1 N5 C20 S1 -59(17) . . . . ?
Ni2 O3 C21 O2 9.4(11) . . . . ?
Ni2 O3 C21 C22 -174.6(5) . . . . ?
Ni1 O2 C21 O3 -4.9(12) . . . . ?
Ni1 O2 C21 C22 179.1(5) . . . . ?
Ni1 N6 C23 S2 30(13) . . . . ?
